data_2235779
loop_
_publ_author_name
'Hsieh, Chang-Chih'
'Lee, Hon Man'
'Horng, Yih-Chern'

_publ_section_title
;
 <i>N</i>-[2-(Methylsulfanyl)phenyl]-2-sulfanylbenzamide
;
_journal_coeditor_code DS2201
_journal_issue 8
_journal_name_full 'Acta Crystallographica Section E'
_journal_page_first o2400
_journal_paper_doi 10.1107/S1600536812029765
_journal_volume 68
_journal_year 2012
_chemical_formula_iupac 'C14 H13 N O S2'
_chemical_formula_moiety 'C14 H13 N O S2'
_chemical_formula_sum 'C14 H13 N O S2'
_chemical_formula_weight 275.37
_chemical_name_systematic
;
<i>N</i>-[2-(Methylsulfanyl)phenyl]-2-sulfanylbenzamide
;
_space_group_IT_number 14
_symmetry_cell_setting monoclinic
_symmetry_space_group_name_Hall '-P 2ybc'
_symmetry_space_group_name_H-M 'P 1 21/c 1'
_atom_sites_solution_hydrogens geom
_atom_sites_solution_primary direct
_atom_sites_solution_secondary difmap
_audit_creation_method SHELXL-97
_cell_angle_alpha 90.00
_cell_angle_beta 118.7870(10)
_cell_angle_gamma 90.00
_cell_formula_units_Z 4
_cell_length_a 7.9549(5)
_cell_length_b 22.7530(14)
_cell_length_c 8.0966(5)
_cell_measurement_reflns_used 3996
_cell_measurement_temperature 150(2)
_cell_measurement_theta_max 28.7
_cell_measurement_theta_min 2.9
_cell_volume 1284.36(14)
_computing_cell_refinement 'SAINT (Bruker, 2007)'
_computing_data_collection 'APEX2 (Bruker, 2007)'
_computing_data_reduction 'SAINT (Bruker, 2007)'
_computing_molecular_graphics 'DIAMOND (Brandenburg, 2006)'
_computing_publication_material 'SHELXTL (Sheldrick, 2008)'
_computing_structure_refinement 'SHELXTL (Sheldrick, 2008)'
_computing_structure_solution 'SHELXTL (Sheldrick, 2008)'
_diffrn_ambient_temperature 150(2)
_diffrn_measured_fraction_theta_full 1.000
_diffrn_measured_fraction_theta_max 1.000
_diffrn_measurement_device_type 'Bruker SMART APEXII'
_diffrn_measurement_method \w
_diffrn_radiation_monochromator graphite
_diffrn_radiation_type MoK\a
_diffrn_radiation_wavelength 0.71073
_diffrn_reflns_av_R_equivalents 0.0286
_diffrn_reflns_av_sigmaI/netI 0.0234
_diffrn_reflns_limit_h_max 10
_diffrn_reflns_limit_h_min -10
_diffrn_reflns_limit_k_max 29
_diffrn_reflns_limit_k_min -30
_diffrn_reflns_limit_l_max 10
_diffrn_reflns_limit_l_min -10
_diffrn_reflns_number 14799
_diffrn_reflns_theta_full 28.28
_diffrn_reflns_theta_max 28.28
_diffrn_reflns_theta_min 1.79
_diffrn_standards_decay_% 0
_diffrn_standards_interval_count 0
_diffrn_standards_interval_time 0
_diffrn_standards_number 0
_exptl_absorpt_coefficient_mu 0.400
_exptl_absorpt_correction_T_max 0.9687
_exptl_absorpt_correction_T_min 0.8280
_exptl_absorpt_correction_type multi-scan
_exptl_absorpt_process_details '(SADABS; Sheldrick, 2003)'
_exptl_crystal_colour light-yellow
_exptl_crystal_density_diffrn 1.424
_exptl_crystal_density_method 'not measured'
_exptl_crystal_description block
_exptl_crystal_F_000 576
_exptl_crystal_size_max 0.49
_exptl_crystal_size_mid 0.12
_exptl_crystal_size_min 0.08
_refine_diff_density_max 0.535
_refine_diff_density_min -0.243
_refine_ls_extinction_method none
_refine_ls_goodness_of_fit_ref 1.072
_refine_ls_hydrogen_treatment mixed
_refine_ls_matrix_type full
_refine_ls_number_parameters 172
_refine_ls_number_reflns 3196
_refine_ls_number_restraints 0
_refine_ls_restrained_S_all 1.072
_refine_ls_R_factor_all 0.0508
_refine_ls_R_factor_gt 0.0382
_refine_ls_shift/su_max 0.011
_refine_ls_shift/su_mean 0.001
_refine_ls_structure_factor_coef Fsqd
_refine_ls_weighting_details 'calc w=1/[\s^2^(Fo^2^)+(0.0645P)^2^+0.2868P] where P=(Fo^2^+2Fc^2^)/3'
_refine_ls_weighting_scheme calc
_refine_ls_wR_factor_gt 0.1019
_refine_ls_wR_factor_ref 0.1078
_reflns_number_gt 2577
_reflns_number_total 3196
_reflns_threshold_expression I>2\s
_cod_data_source_file ds2201.cif
_cod_data_source_block I
_cod_original_sg_symbol_H-M 'P 21/c'
_cod_database_code 2235779
_cod_database_fobs_code 2235779

loop_
_symmetry_equiv_pos_as_xyz
'x, y, z'
'-x, y+1/2, -z+1/2'
'-x, -y, -z'
'x, -y-1/2, z-1/2'

loop_
_atom_site_type_symbol
_atom_site_label
_atom_site_fract_x
_atom_site_fract_y
_atom_site_fract_z
_atom_site_U_iso_or_equiv
_atom_site_adp_type
_atom_site_calc_flag
_atom_site_refinement_flags
_atom_site_occupancy
_atom_site_symmetry_multiplicity
S S1 0.60030(6) -0.051148(18) 0.90758(6) 0.02864(13) Uani d . 1 1
S S2 0.98708(6) 0.236365(19) 0.99798(7) 0.03244(14) Uani d . 1 1
C C9 0.6995(2) 0.15183(7) 0.8772(2) 0.0221(3) Uani d . 1 1
C C14 0.7592(2) 0.20651(7) 0.8423(2) 0.0238(3) Uani d . 1 1
C C13 0.6343(3) 0.23749(7) 0.6799(2) 0.0280(4) Uani d . 1 1
H H12 0.6733 0.2732 0.6538 0.034 Uiso calc R 1 1
C C7 0.9140(2) 0.01217(7) 1.1500(2) 0.0231(3) Uani d . 1 1
C C10 0.5160(2) 0.13120(7) 0.7532(2) 0.0260(3) Uani d . 1 1
H H9 0.4759 0.0953 0.7769 0.031 Uiso calc R 1 1
C C8 0.8306(2) 0.11675(7) 1.0481(2) 0.0229(3) Uani d . 1 1
C C2 0.8275(2) -0.04347(7) 1.1096(2) 0.0243(3) Uani d . 1 1
C C11 0.3925(2) 0.16322(8) 0.5952(3) 0.0311(4) Uani d . 1 1
H H10 0.2695 0.1494 0.5152 0.037 Uiso calc R 1 1
C C3 0.9226(3) -0.09044(8) 1.2301(3) 0.0308(4) Uani d . 1 1
H H4 0.8674 -0.1276 1.2032 0.037 Uiso calc R 1 1
C C4 1.0979(3) -0.08202(8) 1.3888(3) 0.0353(4) Uani d . 1 1
H H5 1.1598 -0.1134 1.4688 0.042 Uiso calc R 1 1
C C6 1.0906(2) 0.02020(8) 1.3094(2) 0.0294(4) Uani d . 1 1
H H7 1.1480 0.0571 1.3361 0.035 Uiso calc R 1 1
C C12 0.4545(3) 0.21603(8) 0.5579(3) 0.0315(4) Uani d . 1 1
H H11 0.3743 0.2371 0.4498 0.038 Uiso calc R 1 1
C C1 0.6034(3) -0.12570(8) 0.8394(3) 0.0417(5) Uani d . 1 1
H H3 0.7172 -0.1325 0.8295 0.063 Uiso calc R 1 1
H H1 0.4924 -0.1330 0.7198 0.063 Uiso calc R 1 1
H H2 0.6021 -0.1516 0.9324 0.063 Uiso calc R 1 1
C C5 1.1817(3) -0.02660(9) 1.4290(3) 0.0355(4) Uani d . 1 1
H H6 1.2993 -0.0209 1.5364 0.043 Uiso calc R 1 1
N N1 0.8202(2) 0.05779(6) 1.0186(2) 0.0234(3) Uani d . 1 1
O O1 0.9345(2) 0.14000(5) 1.19986(18) 0.0374(3) Uani d . 1 1
H H8 0.749(3) 0.0455(9) 0.910(3) 0.035(6) Uiso d . 1 1
H H13 0.969(4) 0.2748(11) 0.881(4) 0.058(7) Uiso d . 1 1

loop_
_atom_site_aniso_label
_atom_site_aniso_U_11
_atom_site_aniso_U_22
_atom_site_aniso_U_33
_atom_site_aniso_U_12
_atom_site_aniso_U_13
_atom_site_aniso_U_23
S1 0.0252(2) 0.0206(2) 0.0330(2) 0.00099(15) 0.00836(18) -0.00087(16)
S2 0.0276(2) 0.0233(2) 0.0391(3) -0.00423(16) 0.01020(19) 0.00233(17)
C9 0.0257(8) 0.0174(7) 0.0250(8) 0.0031(6) 0.0135(7) 0.0010(6)
C14 0.0238(7) 0.0185(8) 0.0289(8) 0.0014(6) 0.0124(7) -0.0001(6)
C13 0.0325(9) 0.0212(8) 0.0328(9) 0.0051(6) 0.0178(8) 0.0057(7)
C7 0.0254(8) 0.0208(8) 0.0237(8) 0.0040(6) 0.0123(6) 0.0023(6)
C10 0.0274(8) 0.0194(7) 0.0307(9) 0.0003(6) 0.0136(7) -0.0003(6)
C8 0.0246(8) 0.0183(7) 0.0271(8) 0.0015(6) 0.0134(7) 0.0009(6)
C2 0.0236(8) 0.0224(8) 0.0261(8) 0.0013(6) 0.0115(7) 0.0009(6)
C11 0.0254(8) 0.0282(9) 0.0321(9) 0.0028(7) 0.0078(7) -0.0024(7)
C3 0.0328(9) 0.0237(8) 0.0348(9) 0.0012(7) 0.0154(8) 0.0057(7)
C4 0.0363(10) 0.0322(10) 0.0315(10) 0.0089(7) 0.0117(8) 0.0101(7)
C6 0.0294(9) 0.0254(8) 0.0289(9) -0.0015(7) 0.0105(7) -0.0030(7)
C12 0.0342(9) 0.0270(8) 0.0292(9) 0.0093(7) 0.0119(8) 0.0058(7)
C1 0.0379(11) 0.0281(9) 0.0467(12) -0.0012(8) 0.0106(9) -0.0110(8)
C5 0.0318(9) 0.0380(10) 0.0261(9) 0.0036(8) 0.0053(7) 0.0045(7)
N1 0.0262(7) 0.0169(6) 0.0231(7) 0.0006(5) 0.0087(6) 0.0005(5)
O1 0.0450(8) 0.0210(6) 0.0295(7) 0.0010(5) 0.0046(6) -0.0030(5)

loop_
_atom_type_symbol
_atom_type_description
_atom_type_scat_dispersion_real
_atom_type_scat_dispersion_imag
_atom_type_scat_source
C C 0.0033 0.0016 'International Tables Vol C Tables 4.2.6.8 and 6.1.1.4'
H H 0.0000 0.0000 'International Tables Vol C Tables 4.2.6.8 and 6.1.1.4'
N N 0.0061 0.0033 'International Tables Vol C Tables 4.2.6.8 and 6.1.1.4'
O O 0.0106 0.0060 'International Tables Vol C Tables 4.2.6.8 and 6.1.1.4'
S S 0.1246 0.1234 'International Tables Vol C Tables 4.2.6.8 and 6.1.1.4'

loop_
_geom_angle_atom_site_label_1
_geom_angle_atom_site_label_2
_geom_angle_atom_site_label_3
_geom_angle
C2 S1 C1 102.68(9)
C14 S2 H13 91.3(12)
C10 C9 C14 119.32(15)
C10 C9 C8 120.43(14)
C14 C9 C8 120.24(14)
C13 C14 C9 118.60(15)
C13 C14 S2 119.75(13)
C9 C14 S2 121.64(12)
C12 C13 C14 121.19(16)
C12 C13 H12 119.4
C14 C13 H12 119.4
C6 C7 C2 119.94(15)
C6 C7 N1 122.27(15)
C2 C7 N1 117.70(14)
C11 C10 C9 121.21(16)
C11 C10 H9 119.4
C9 C10 H9 119.4
O1 C8 N1 123.96(15)
O1 C8 C9 122.02(14)
N1 C8 C9 114.01(14)
C3 C2 C7 119.15(16)
C3 C2 S1 122.59(13)
C7 C2 S1 118.26(12)
C10 C11 C12 119.22(16)
C10 C11 H10 120.4
C12 C11 H10 120.4
C4 C3 C2 120.52(17)
C4 C3 H4 119.7
C2 C3 H4 119.7
C3 C4 C5 119.96(17)
C3 C4 H5 120.0
C5 C4 H5 120.0
C5 C6 C7 120.20(17)
C5 C6 H7 119.9
C7 C6 H7 119.9
C13 C12 C11 120.40(16)
C13 C12 H11 119.8
C11 C12 H11 119.8
S1 C1 H3 109.5
S1 C1 H1 109.5
H3 C1 H1 109.5
S1 C1 H2 109.5
H3 C1 H2 109.5
H1 C1 H2 109.5
C6 C5 C4 120.21(17)
C6 C5 H6 119.9
C4 C5 H6 119.9
C8 N1 C7 128.83(14)
C8 N1 H8 118.1(15)
C7 N1 H8 113.1(15)

loop_
_geom_bond_atom_site_label_1
_geom_bond_atom_site_label_2
_geom_bond_distance
S1 C2 1.7678(17)
S1 C1 1.7876(19)
S2 C14 1.7708(17)
S2 H13 1.24(3)
C9 C10 1.395(2)
C9 C14 1.408(2)
C9 C8 1.500(2)
C14 C13 1.398(2)
C13 C12 1.378(3)
C13 H12 0.9300
C7 C6 1.388(2)
C7 C2 1.402(2)
C7 N1 1.415(2)
C10 C11 1.386(2)
C10 H9 0.9300
C8 O1 1.222(2)
C8 N1 1.358(2)
C2 C3 1.399(2)
C11 C12 1.386(3)
C11 H10 0.9300
C3 C4 1.381(3)
C3 H4 0.9300
C4 C5 1.390(3)
C4 H5 0.9300
C6 C5 1.386(3)
C6 H7 0.9300
C12 H11 0.9300
C1 H3 0.9600
C1 H1 0.9600
C1 H2 0.9600
C5 H6 0.9300
N1 H8 0.83(2)

loop_
_geom_hbond_atom_site_label_D
_geom_hbond_atom_site_label_H
_geom_hbond_atom_site_label_A
_geom_hbond_site_symmetry_A
_geom_hbond_distance_DH
_geom_hbond_distance_HA
_geom_hbond_distance_DA
_geom_hbond_angle_DHA
N1 H8 S1 . 0.83(2) 2.49(2) 2.9150(14) 112.7(17)
S2 H13 O1 4_565 1.24(3) 2.37(3) 3.5976(14) 169.5(17)
C6 H7 O1 . 0.93 2.42 2.949(2) 116.1

loop_
_geom_torsion_atom_site_label_1
_geom_torsion_atom_site_label_2
_geom_torsion_atom_site_label_3
_geom_torsion_atom_site_label_4
_geom_torsion
C10 C9 C14 C13 -2.2(2)
C8 C9 C14 C13 178.94(15)
C10 C9 C14 S2 177.94(13)
C8 C9 C14 S2 -0.9(2)
C9 C14 C13 C12 1.5(3)
S2 C14 C13 C12 -178.68(14)
C14 C9 C10 C11 0.8(3)
C8 C9 C10 C11 179.58(15)
C10 C9 C8 O1 -140.86(17)
C14 C9 C8 O1 37.9(2)
C10 C9 C8 N1 38.2(2)
C14 C9 C8 N1 -143.00(15)
C6 C7 C2 C3 -0.9(3)
N1 C7 C2 C3 175.84(15)
C6 C7 C2 S1 178.70(13)
N1 C7 C2 S1 -4.6(2)
C1 S1 C2 C3 -30.12(18)
C1 S1 C2 C7 150.33(15)
C9 C10 C11 C12 1.5(3)
C7 C2 C3 C4 1.1(3)
S1 C2 C3 C4 -178.41(14)
C2 C3 C4 C5 -0.5(3)
C2 C7 C6 C5 -0.1(3)
N1 C7 C6 C5 -176.62(16)
C14 C13 C12 C11 0.8(3)
C10 C11 C12 C13 -2.3(3)
C7 C6 C5 C4 0.8(3)
C3 C4 C5 C6 -0.5(3)
O1 C8 N1 C7 3.2(3)
C9 C8 N1 C7 -175.82(15)
C6 C7 N1 C8 -28.8(3)
C2 C7 N1 C8 154.54(17)

loop_
_cod_related_entry_id
_cod_related_entry_database
_cod_related_entry_code
1 ChemSpider 30657949
